data_1528273
loop_
_publ_author_name
'von Benda, H.'
'Simon, A.'
'Bauhofer, W.'

_publ_section_title
;
 Zur Kenntnis von Bi Br und Bi Br1.167
;
_journal_name_full 'Zeitschrift fuer Anorganische und Allgemeine Chemie'
_journal_page_first 53
_journal_page_last 67
_journal_volume 438
_journal_year 1978
_chemical_formula_sum 'Bi Br1.167'
_space_group_IT_number 58
_symmetry_space_group_name_Hall '-P 2 2n'
_symmetry_space_group_name_H-M 'P n n m'
_cell_angle_alpha 90
_cell_angle_beta 90
_cell_angle_gamma 90
_cell_formula_units_Z 48
_cell_length_a 23.852
_cell_length_b 15.622
_cell_length_c 9.139
_cell_volume 3405.337
_citation_journal_id_ASTM ZAACAB
_cod_data_source_file vonBenda_ZAACAB_1978_1571.cif
_cod_data_source_block Bi1Br1.167
_cod_original_formula_sum 'Bi1 Br1.167'
_cod_database_code 1528273

loop_
_symmetry_equiv_pos_as_xyz
x,y,z
-x,-y,z
x+1/2,-y+1/2,-z+1/2
-x+1/2,y+1/2,-z+1/2
-x,-y,-z
x,y,-z
-x-1/2,y-1/2,z-1/2
x-1/2,-y-1/2,z-1/2

loop_
_atom_site_label
_atom_site_type_symbol
_atom_site_fract_x
_atom_site_fract_y
_atom_site_fract_z
_atom_site_occupancy
_atom_site_U_iso_or_equiv
Bi2 Bi 0.0466 0.2272 0.1816 1 0.0
Br3 Br 0.4411 0.0816 0.3072 1 0.0
Br7 Br 0.2415 0.7903 0 1 0.0
Bi9 Bi 0.409 0.4587 0 1 0.0
Br1 Br 0.3333 0.2142 0.1899 1 0.0
Br8 Br 0.0662 0.8363 0 1 0.0
Bi6 Bi 0.2335 0.3302 0 1 0.0
Br2 Br 0.3316 0.446 0.2208 1 0.0
Br5 Br 0.4507 0.9119 0 1 0.0
Bi3 Bi 0.1505 0.3394 0.2588 1 0.0
Br9 Br 0.308 0.0071 0 1 0.0
Bi7 Bi 0.4086 0.0993 0 1 0.0
Br4 Br 0 0 0.2739 1 0.0
Br6 Br 0.3871 0.6359 0 1 0.0
Bi4 Bi 0.0745 0.3941 0 1 0.0
Br10 Br 0.4627 0.2831 0 1 0.0
Bi8 Bi 0.1451 0.6895 0 1 0.0
Bi5 Bi 0.0958 0.0779 0 1 0.0
Bi1 Bi 0.1958 0.1576 0.1742 1 0.0
Br11 Br 0.2137 0.5478 0 1 0.0
